data_4102472
loop_
_publ_author_name
'Jessie L. Brown'
'Guang Wu'
'Trevor W. Hayton'

_publ_contact_author_email hayton@chem.ucsb.edu
_publ_contact_author_name 'Trevor W. Hayton'
_publ_section_title
;
 Oxo Ligand Silylation in a Uranyl \b-Ketoiminate Complex
;
_journal_name_full 'Journal of the American Chemical Society'
_journal_page_first 7248
_journal_page_last 7249
_journal_paper_doi 10.1021/ja1013739
_journal_volume 132
_journal_year 2010
_chemical_formula_sum 'C35 H50 I2 N O3 Si2 U'
_chemical_formula_weight 1080.77
_chemical_name_systematic
; 
 ? 
;
_space_group_IT_number 14
_symmetry_cell_setting monoclinic
_symmetry_space_group_name_Hall '-P 2yn'
_symmetry_space_group_name_H-M 'P 1 21/n 1'
_atom_sites_solution_hydrogens geom
_atom_sites_solution_primary direct
_atom_sites_solution_secondary difmap
_audit_creation_method SHELXL-97
_cell_angle_alpha 90.00
_cell_angle_beta 94.775(2)
_cell_angle_gamma 90.00
_cell_formula_units_Z 4
_cell_length_a 9.0488(6)
_cell_length_b 19.7697(13)
_cell_length_c 23.4059(15)
_cell_measurement_temperature 150(2)
_cell_volume 4172.6(5)
_computing_structure_refinement 'SHELXL-97 (Sheldrick, 1997)'
_computing_structure_solution 'SHELXS-97 (Sheldrick, 1990)'
_diffrn_ambient_temperature 150(2)
_diffrn_measured_fraction_theta_full 0.998
_diffrn_measured_fraction_theta_max 0.998
_diffrn_measurement_device_type 'ccd area detector'
_diffrn_measurement_method 'omega scan'
_diffrn_radiation_monochromator graphite
_diffrn_radiation_source 'fine-focus sealed tube'
_diffrn_radiation_type MoK\a
_diffrn_radiation_wavelength 0.71073
_diffrn_reflns_av_R_equivalents 0.0775
_diffrn_reflns_av_sigmaI/netI 0.0519
_diffrn_reflns_limit_h_max 10
_diffrn_reflns_limit_h_min -10
_diffrn_reflns_limit_k_max 22
_diffrn_reflns_limit_k_min -21
_diffrn_reflns_limit_l_max 25
_diffrn_reflns_limit_l_min -26
_diffrn_reflns_number 27664
_diffrn_reflns_theta_full 23.31
_diffrn_reflns_theta_max 23.31
_diffrn_reflns_theta_min 1.35
_exptl_absorpt_coefficient_mu 5.458
_exptl_absorpt_correction_T_max 0.381
_exptl_absorpt_correction_T_min 0.163
_exptl_absorpt_correction_type empirical
_exptl_absorpt_process_details 'psi scan'
_exptl_crystal_colour black
_exptl_crystal_density_diffrn 1.720
_exptl_crystal_density_method 'not measured'
_exptl_crystal_description needle
_exptl_crystal_F_000 2068
_exptl_crystal_size_max 0.45
_exptl_crystal_size_mid 0.3
_exptl_crystal_size_min 0.05
_refine_diff_density_max 3.977
_refine_diff_density_min -1.382
_refine_diff_density_rms 0.193
_refine_ls_extinction_method none
_refine_ls_goodness_of_fit_ref 1.119
_refine_ls_hydrogen_treatment constr
_refine_ls_matrix_type full
_refine_ls_number_parameters 403
_refine_ls_number_reflns 6006
_refine_ls_number_restraints 0
_refine_ls_restrained_S_all 1.119
_refine_ls_R_factor_all 0.0618
_refine_ls_R_factor_gt 0.0450
_refine_ls_shift/su_max 0.002
_refine_ls_shift/su_mean 0.000
_refine_ls_structure_factor_coef Fsqd
_refine_ls_weighting_details 'calc w=1/[\s^2^(Fo^2^)+(0.0641P)^2^+3.1925P] where P=(Fo^2^+2Fc^2^)/3'
_refine_ls_weighting_scheme calc
_refine_ls_wR_factor_gt 0.1064
_refine_ls_wR_factor_ref 0.1187
_reflns_number_gt 4699
_reflns_number_total 6006
_reflns_threshold_expression >2sigma(I)
_cod_data_source_file ja1013739_si_001_1.cif
_cod_data_source_block complex2
_cod_database_code 4102472

loop_
_symmetry_equiv_pos_as_xyz
'x, y, z'
'-x+1/2, y+1/2, -z+1/2'
'-x, -y, -z'
'x-1/2, -y-1/2, z-1/2'

loop_
_atom_site_label
_atom_site_type_symbol
_atom_site_fract_x
_atom_site_fract_y
_atom_site_fract_z
_atom_site_U_iso_or_equiv
_atom_site_adp_type
_atom_site_occupancy
_atom_site_symmetry_multiplicity
_atom_site_calc_flag
_atom_site_refinement_flags
U1 U 0.12349(3) 0.818962(14) 0.206221(14) 0.03020(14) Uani 1 1 d .
I2 I 0.31743(7) 0.71166(3) 0.26270(3) 0.0466(2) Uani 1 1 d .
I3 I 0.17395(8) 0.77092(3) 0.08845(3) 0.0513(2) Uani 1 1 d .
Si1 Si -0.1718(3) 0.69813(13) 0.18124(13) 0.0473(7) Uani 1 1 d .
Si2 Si 0.4459(3) 0.92810(14) 0.19431(12) 0.0470(7) Uani 1 1 d .
O1 O -0.0515(6) 0.7577(3) 0.2078(2) 0.0351(14) Uani 1 1 d .
O2 O 0.2955(6) 0.8812(3) 0.2048(3) 0.0383(15) Uani 1 1 d .
O3 O -0.0162(7) 0.8969(3) 0.1664(2) 0.0362(14) Uani 1 1 d .
C6 C 0.1133(9) 0.8609(4) 0.3310(3) 0.0253(18) Uani 1 1 d .
N1 N 0.0491(7) 0.8917(3) 0.2796(3) 0.0311(16) Uani 1 1 d .
C8 C -0.0705(9) 0.9747(4) 0.3765(4) 0.036(2) Uani 1 1 d .
H8 H -0.1243 0.9347 0.3726 0.043 Uiso 1 1 calc R
C9 C 0.0144(9) 0.9566(4) 0.2786(4) 0.032(2) Uani 1 1 d .
C10 C 0.0113(9) 0.9963(4) 0.3328(3) 0.030(2) Uani 1 1 d .
C11 C -0.0234(9) 0.9916(4) 0.2263(4) 0.031(2) Uani 1 1 d .
H11 H -0.0412 1.0379 0.2285 0.037 Uiso 1 1 calc R
C12 C -0.0788(9) 1.0009(4) 0.1195(4) 0.033(2) Uani 1 1 d .
C13 C 0.3212(9) 0.8541(4) 0.4026(4) 0.034(2) Uani 1 1 d .
C14 C -0.0355(9) 0.9629(4) 0.1732(4) 0.033(2) Uani 1 1 d .
C15 C 0.1248(10) 0.7676(4) 0.3986(4) 0.036(2) Uani 1 1 d .
C16 C 0.0896(11) 1.0569(4) 0.3388(4) 0.043(2) Uani 1 1 d .
H16 H 0.1438 1.0720 0.3093 0.052 Uiso 1 1 calc R
C17 C 0.2553(10) 0.7950(4) 0.4235(4) 0.037(2) Uani 1 1 d .
H17 H 0.3021 0.7736 0.4554 0.044 Uiso 1 1 calc R
C18 C 0.0559(14) 0.7033(6) 0.4229(7) 0.084(3) Uani 1 1 d .
C19 C 0.4659(12) 0.8811(4) 0.4329(4) 0.051(3) Uani 1 1 d .
C20 C -0.1368(10) 0.9677(4) 0.0716(4) 0.044(2) Uani 1 1 d .
H20 H -0.1504 0.9211 0.0726 0.052 Uiso 1 1 calc R
C21 C -0.0557(10) 1.0712(4) 0.1169(4) 0.039(2) Uani 1 1 d .
H21 H -0.0133 1.0942 0.1489 0.047 Uiso 1 1 calc R
C22 C 0.0533(10) 0.8022(4) 0.3513(4) 0.035(2) Uani 1 1 d .
H22 H -0.0350 0.7853 0.3337 0.043 Uiso 1 1 calc R
C23 C 0.2490(10) 0.8851(4) 0.3567(4) 0.033(2) Uani 1 1 d .
H23 H 0.2906 0.9235 0.3417 0.039 Uiso 1 1 calc R
C24 C 0.0873(12) 1.0947(5) 0.3883(4) 0.054(3) Uani 1 1 d .
H24 H 0.1400 1.1351 0.3924 0.065 Uiso 1 1 calc R
C25 C -0.0725(11) 1.0125(5) 0.4262(4) 0.048(3) Uani 1 1 d .
H25 H -0.1271 0.9975 0.4557 0.058 Uiso 1 1 calc R
C26 C 0.0053(12) 1.0717(5) 0.4321(4) 0.053(3) Uani 1 1 d .
H26 H 0.0034 1.0968 0.4657 0.064 Uiso 1 1 calc R
C27 C -0.1557(12) 1.0720(5) 0.0201(5) 0.058(3) Uani 1 1 d .
H27 H -0.1834 1.0959 -0.0133 0.070 Uiso 1 1 calc R
C28 C -0.0950(11) 1.1055(5) 0.0679(4) 0.048(3) Uani 1 1 d .
H28 H -0.0809 1.1520 0.0665 0.058 Uiso 1 1 calc R
C29 C 0.5110(12) 0.9481(5) 0.4072(5) 0.062(3) Uani 1 1 d .
H29A H 0.5389 0.9407 0.3690 0.093 Uiso 1 1 calc R
H29B H 0.5935 0.9669 0.4303 0.093 Uiso 1 1 calc R
H29C H 0.4290 0.9791 0.4060 0.093 Uiso 1 1 calc R
C30 C -0.1754(13) 1.0028(5) 0.0217(4) 0.059(3) Uani 1 1 d .
H30 H -0.2148 0.9799 -0.0108 0.071 Uiso 1 1 calc R
C31 C -0.2787(13) 0.6699(6) 0.2408(6) 0.076(4) Uani 1 1 d .
H31A H -0.2142 0.6462 0.2687 0.114 Uiso 1 1 calc R
H31B H -0.3569 0.6402 0.2262 0.114 Uiso 1 1 calc R
H31C H -0.3205 0.7084 0.2584 0.114 Uiso 1 1 calc R
C32 C 0.4509(13) 0.8896(6) 0.4961(4) 0.072(3) Uani 1 1 d .
H32A H 0.3697 0.9195 0.5016 0.107 Uiso 1 1 calc R
H32B H 0.5409 0.9084 0.5142 0.107 Uiso 1 1 calc R
H32C H 0.4327 0.8464 0.5128 0.107 Uiso 1 1 calc R
C33 C 0.4127(17) 1.0127(5) 0.2236(6) 0.092(4) Uani 1 1 d .
H33A H 0.3324 1.0341 0.2010 0.137 Uiso 1 1 calc R
H33B H 0.5007 1.0397 0.2225 0.137 Uiso 1 1 calc R
H33C H 0.3878 1.0086 0.2625 0.137 Uiso 1 1 calc R
C34 C 0.4645(13) 0.9317(6) 0.1167(5) 0.073(3) Uani 1 1 d .
H34A H 0.4652 0.8866 0.1016 0.110 Uiso 1 1 calc R
H34B H 0.5555 0.9541 0.1099 0.110 Uiso 1 1 calc R
H34C H 0.3824 0.9563 0.0983 0.110 Uiso 1 1 calc R
C38 C -0.0667(13) 0.6265(5) 0.1539(5) 0.064(3) Uani 1 1 d .
H38A H -0.0059 0.6425 0.1250 0.096 Uiso 1 1 calc R
H38B H -0.1348 0.5931 0.1376 0.096 Uiso 1 1 calc R
H38C H -0.0050 0.6068 0.1848 0.096 Uiso 1 1 calc R
C41 C 0.5912(11) 0.8302(6) 0.4245(7) 0.085(5) Uani 1 1 d .
H41A H 0.5663 0.7871 0.4399 0.128 Uiso 1 1 calc R
H41B H 0.6820 0.8463 0.4441 0.128 Uiso 1 1 calc R
H41C H 0.6035 0.8256 0.3844 0.128 Uiso 1 1 calc R
C40 C 0.6050(13) 0.8879(8) 0.2347(6) 0.089(4) Uani 1 1 d .
H40A H 0.5942 0.8397 0.2328 0.133 Uiso 1 1 calc R
H40B H 0.6092 0.9022 0.2740 0.133 Uiso 1 1 calc R
H40C H 0.6948 0.9009 0.2185 0.133 Uiso 1 1 calc R
C39 C -0.2868(15) 0.7371(6) 0.1213(6) 0.093(5) Uani 1 1 d .
H39A H -0.3579 0.7669 0.1362 0.140 Uiso 1 1 calc R
H39B H -0.3377 0.7023 0.0988 0.140 Uiso 1 1 calc R
H39C H -0.2245 0.7622 0.0977 0.140 Uiso 1 1 calc R
C35 C -0.0339(17) 0.7233(6) 0.4710(6) 0.095(5) Uani 1 1 d .
H35A H -0.0775 0.6837 0.4864 0.143 Uiso 1 1 calc R
H35B H -0.1108 0.7539 0.4570 0.143 Uiso 1 1 calc R
H35C H 0.0291 0.7451 0.5005 0.143 Uiso 1 1 calc R
C37 C -0.054(2) 0.6703(7) 0.3775(6) 0.115(6) Uani 1 1 d .
H37A H -0.0078 0.6661 0.3422 0.173 Uiso 1 1 calc R
H37B H -0.1409 0.6978 0.3717 0.173 Uiso 1 1 calc R
H37C H -0.0804 0.6262 0.3905 0.173 Uiso 1 1 calc R
C36 C 0.1692(13) 0.6551(6) 0.4410(6) 0.084(3) Uani 1 1 d .
H36A H 0.2272 0.6721 0.4741 0.126 Uiso 1 1 calc R
H36B H 0.2322 0.6479 0.4106 0.126 Uiso 1 1 calc R
H36C H 0.1239 0.6131 0.4505 0.126 Uiso 1 1 calc R

loop_
_atom_site_aniso_label
_atom_site_aniso_U_11
_atom_site_aniso_U_22
_atom_site_aniso_U_33
_atom_site_aniso_U_23
_atom_site_aniso_U_13
_atom_site_aniso_U_12
U1 0.0312(2) 0.02293(19) 0.0367(2) 0.00086(13) 0.00406(15) -0.00055(13)
I2 0.0493(4) 0.0391(4) 0.0514(4) 0.0035(3) 0.0042(3) 0.0158(3)
I3 0.0753(5) 0.0394(3) 0.0412(4) 0.0003(3) 0.0169(3) 0.0053(3)
Si1 0.0503(18) 0.0335(13) 0.0552(19) 0.0050(13) -0.0128(14) -0.0108(12)
Si2 0.0426(17) 0.0480(15) 0.0517(18) 0.0000(13) 0.0109(13) -0.0180(13)
O1 0.037(4) 0.027(3) 0.043(4) -0.002(3) 0.007(3) -0.002(2)
O2 0.035(4) 0.031(3) 0.050(4) 0.003(3) 0.008(3) -0.004(3)
O3 0.052(4) 0.023(3) 0.034(4) 0.000(2) 0.001(3) 0.000(3)
C6 0.034(5) 0.026(4) 0.018(4) -0.002(3) 0.011(4) 0.002(4)
N1 0.035(4) 0.024(4) 0.034(4) 0.004(3) 0.005(3) 0.001(3)
C8 0.031(5) 0.036(5) 0.040(6) -0.001(4) 0.005(4) 0.001(4)
C9 0.032(5) 0.029(5) 0.035(5) 0.002(4) 0.007(4) -0.005(4)
C10 0.035(5) 0.024(4) 0.030(5) 0.002(4) -0.009(4) 0.009(4)
C11 0.036(5) 0.022(4) 0.036(5) -0.002(4) 0.005(4) 0.003(4)
C12 0.028(5) 0.031(4) 0.039(5) 0.011(4) 0.002(4) 0.005(4)
C13 0.033(5) 0.031(5) 0.038(5) 0.005(4) 0.007(4) -0.001(4)
C14 0.022(5) 0.030(5) 0.047(6) 0.008(4) 0.005(4) 0.002(4)
C15 0.045(6) 0.029(4) 0.036(5) 0.003(4) 0.012(4) 0.006(4)
C16 0.055(6) 0.029(5) 0.046(6) -0.002(4) 0.005(5) -0.006(4)
C17 0.053(6) 0.030(4) 0.027(5) 0.001(4) -0.001(4) 0.004(4)
C18 0.060(6) 0.050(5) 0.143(9) 0.048(6) 0.019(6) -0.001(4)
C19 0.063(7) 0.034(5) 0.053(7) 0.001(5) -0.015(5) 0.002(5)
C20 0.056(6) 0.031(5) 0.042(6) 0.004(4) -0.004(5) -0.003(4)
C21 0.046(6) 0.036(5) 0.036(5) 0.004(4) 0.002(4) 0.006(4)
C22 0.034(5) 0.037(5) 0.035(5) 0.015(4) 0.001(4) -0.001(4)
C23 0.044(6) 0.027(4) 0.027(5) -0.004(4) 0.006(4) -0.006(4)
C24 0.074(8) 0.030(5) 0.056(7) -0.009(5) -0.010(6) 0.002(5)
C25 0.059(7) 0.053(6) 0.033(6) -0.007(5) 0.008(5) 0.011(5)
C26 0.071(8) 0.042(6) 0.044(6) -0.014(5) -0.005(6) 0.012(5)
C27 0.071(8) 0.056(7) 0.046(7) 0.018(5) -0.002(6) 0.016(6)
C28 0.050(6) 0.040(5) 0.055(7) 0.011(5) 0.003(5) 0.005(5)
C29 0.057(7) 0.047(6) 0.078(8) 0.002(6) -0.007(6) -0.021(5)
C30 0.085(8) 0.052(6) 0.037(6) 0.006(5) -0.014(6) -0.002(6)
C31 0.044(7) 0.067(7) 0.117(11) 0.020(7) 0.006(7) -0.010(6)
C32 0.088(9) 0.078(8) 0.045(7) -0.016(6) -0.020(6) -0.003(7)
C33 0.129(12) 0.046(7) 0.105(11) -0.012(7) 0.045(9) -0.032(7)
C34 0.064(8) 0.092(9) 0.064(8) 0.009(7) 0.013(6) -0.024(7)
C38 0.096(9) 0.037(5) 0.060(7) -0.012(5) 0.006(6) -0.006(6)
C41 0.030(6) 0.063(7) 0.156(14) 0.014(8) -0.036(7) 0.009(5)
C40 0.052(8) 0.132(12) 0.080(9) 0.022(9) -0.006(7) -0.018(8)
C39 0.094(10) 0.067(8) 0.108(11) 0.015(8) -0.060(9) -0.015(7)
C35 0.124(13) 0.076(9) 0.096(11) 0.004(8) 0.067(10) -0.026(8)
C37 0.197(18) 0.070(9) 0.078(10) -0.001(7) 0.006(11) -0.084(10)
C36 0.060(6) 0.050(5) 0.143(9) 0.048(6) 0.019(6) -0.001(4)

loop_
_atom_type_symbol
_atom_type_description
_atom_type_scat_dispersion_real
_atom_type_scat_dispersion_imag
_atom_type_scat_source
C C 0.0033 0.0016 'International Tables Vol C Tables 4.2.6.8 and 6.1.1.4'
H H 0.0000 0.0000 'International Tables Vol C Tables 4.2.6.8 and 6.1.1.4'
N N 0.0061 0.0033 'International Tables Vol C Tables 4.2.6.8 and 6.1.1.4'
O O 0.0106 0.0060 'International Tables Vol C Tables 4.2.6.8 and 6.1.1.4'
Si Si 0.0817 0.0704 'International Tables Vol C Tables 4.2.6.8 and 6.1.1.4'
I I -0.4742 1.8119 'International Tables Vol C Tables 4.2.6.8 and 6.1.1.4'
U U -9.6767 9.6646 'International Tables Vol C Tables 4.2.6.8 and 6.1.1.4'

loop_
_geom_angle_atom_site_label_1
_geom_angle_atom_site_label_2
_geom_angle_atom_site_label_3
_geom_angle
O2 U1 O1 179.1(2)
O2 U1 O3 89.0(2)
O1 U1 O3 90.2(2)
O2 U1 N1 84.7(2)
O1 U1 N1 94.6(2)
O3 U1 N1 71.9(2)
O2 U1 I3 90.06(17)
O1 U1 I3 90.38(17)
O3 U1 I3 87.57(15)
N1 U1 I3 158.82(15)
O2 U1 I2 90.85(16)
O1 U1 I2 89.94(16)
O3 U1 I2 179.36(15)
N1 U1 I2 107.50(16)
I3 U1 I2 93.05(2)
O2 U1 C6 86.2(2)
O1 U1 C6 93.4(2)
O3 U1 C6 99.0(2)
N1 U1 C6 27.2(2)
I3 U1 C6 172.37(15)
I2 U1 C6 80.36(14)
O1 Si1 C39 107.1(4)
O1 Si1 C38 109.1(4)
C39 Si1 C38 109.3(6)
O1 Si1 C31 107.2(5)
C39 Si1 C31 113.7(7)
C38 Si1 C31 110.2(5)
O2 Si2 C40 107.2(5)
O2 Si2 C34 107.9(4)
C40 Si2 C34 113.2(6)
O2 Si2 C33 106.7(5)
C40 Si2 C33 110.3(7)
C34 Si2 C33 111.3(6)
Si1 O1 U1 154.9(4)
Si2 O2 U1 171.4(4)
C14 O3 U1 136.8(5)
C22 C6 C23 119.5(8)
C22 C6 N1 120.2(7)
C23 C6 N1 119.7(7)
C22 C6 U1 98.4(5)
C23 C6 U1 114.1(5)
N1 C6 U1 49.5(3)
C9 N1 C6 120.5(7)
C9 N1 U1 131.0(6)
C6 N1 U1 103.3(4)
C10 C8 C25 120.1(8)
N1 C9 C11 121.8(8)
N1 C9 C10 121.2(7)
C11 C9 C10 117.0(7)
C8 C10 C16 119.4(8)
C8 C10 C9 121.0(7)
C16 C10 C9 119.5(8)
C14 C11 C9 125.2(7)
C20 C12 C21 119.1(8)
C20 C12 C14 120.5(8)
C21 C12 C14 120.4(8)
C23 C13 C17 117.1(8)
C23 C13 C19 123.2(7)
C17 C13 C19 119.7(8)
O3 C14 C11 121.2(7)
O3 C14 C12 115.0(8)
C11 C14 C12 123.7(7)
C17 C15 C22 117.4(8)
C17 C15 C18 121.6(9)
C22 C15 C18 120.9(9)
C24 C16 C10 120.5(9)
C15 C17 C13 123.2(8)
C36 C18 C35 111.9(13)
C36 C18 C37 108.9(12)
C35 C18 C37 105.9(12)
C36 C18 C15 110.7(10)
C35 C18 C15 108.8(10)
C37 C18 C15 110.6(11)
C32 C19 C29 109.9(9)
C32 C19 C13 110.5(9)
C29 C19 C13 111.5(8)
C32 C19 C41 109.0(9)
C29 C19 C41 107.0(9)
C13 C19 C41 108.9(8)
C12 C20 C30 120.5(9)
C28 C21 C12 120.1(9)
C6 C22 C15 120.5(8)
C13 C23 C6 122.1(8)
C16 C24 C26 119.1(9)
C26 C25 C8 120.3(10)
C25 C26 C24 120.4(9)
C30 C27 C28 119.9(9)
C21 C28 C27 120.5(9)
C27 C30 C20 119.9(10)

loop_
_geom_bond_atom_site_label_1
_geom_bond_atom_site_label_2
_geom_bond_distance
U1 O2 1.986(5)
U1 O1 1.996(5)
U1 O3 2.154(5)
U1 N1 2.379(7)
U1 I3 2.9863(7)
U1 I2 2.9902(7)
U1 C6 3.045(7)
Si1 O1 1.687(6)
Si1 C39 1.843(11)
Si1 C38 1.849(10)
Si1 C31 1.847(12)
Si2 O2 1.682(6)
Si2 C40 1.836(12)
Si2 C34 1.838(11)
Si2 C33 1.842(12)
O3 C14 1.328(9)
C6 C22 1.383(11)
C6 C23 1.405(11)
C6 N1 1.429(10)
N1 C9 1.321(10)
C8 C10 1.379(12)
C8 C25 1.383(12)
C9 C11 1.423(11)
C9 C10 1.494(11)
C10 C16 1.392(12)
C11 C14 1.362(11)
C12 C20 1.366(12)
C12 C21 1.408(12)
C12 C14 1.490(11)
C13 C23 1.356(11)
C13 C17 1.418(12)
C13 C19 1.532(13)
C15 C17 1.382(13)
C15 C22 1.412(12)
C15 C18 1.545(13)
C16 C24 1.381(13)
C18 C36 1.438(16)
C18 C35 1.494(18)
C18 C37 1.537(19)
C19 C32 1.506(14)
C19 C29 1.526(13)
C19 C41 1.541(14)
C20 C30 1.378(12)
C21 C28 1.354(12)
C24 C26 1.391(14)
C25 C26 1.368(14)
C27 C30 1.380(14)
C27 C28 1.374(14)
